data_4088638
loop_
_publ_author_name
'Chen, Jiawei'
'Tagne Kuate, Alain C.'
'Lalancette, Roger A.'
'J\"akle, Frieder'

_publ_section_title
;
 Heteroatom-Bridged ortho-Biferrocenes: Stereoselective Synthesis,
 Structural Features, and Electrochemical Properties
;
_journal_issue 11
_journal_name_full Organometallics
_journal_page_first 1964
_journal_paper_doi 10.1021/acs.organomet.6b00272
_journal_volume 35
_journal_year 2016
_chemical_absolute_configuration syn
_chemical_formula_moiety 'C36 H36 Fe2 O2 S2 Sn'
_chemical_formula_sum 'C36 H36 Fe2 O2 S2 Sn'
_chemical_formula_weight 795.16
_space_group_IT_number 1
_space_group_name_Hall 'P 1'
_space_group_name_H-M_alt 'P 1'
_symmetry_cell_setting triclinic
_symmetry_space_group_name_Hall 'P 1'
_symmetry_space_group_name_H-M 'P 1'
_atom_sites_solution_hydrogens geom
_atom_sites_solution_primary direct
_atom_sites_solution_secondary difmap
_audit_creation_method SHELXL-97
_cell_angle_alpha 64.3320(10)
_cell_angle_beta 83.3430(10)
_cell_angle_gamma 77.2070(10)
_cell_formula_units_Z 1
_cell_length_a 7.6712(2)
_cell_length_b 10.7861(2)
_cell_length_c 10.8306(2)
_cell_measurement_reflns_used 8215
_cell_measurement_temperature 100(2)
_cell_measurement_theta_max 73.32
_cell_measurement_theta_min 4.53
_cell_volume 787.46(3)
_computing_cell_refinement 'APEX 2'
_computing_data_collection 'APEX 2 (Bruker, 2006)'
_computing_data_reduction 'SAINT (Bruker, 2005)'
_computing_molecular_graphics SHELXTL
_computing_publication_material SHELXTL
_computing_structure_refinement SHELXTL
_computing_structure_solution 'SHELXTL (Sheldrick, 2008b)'
_diffrn_ambient_temperature 100(2)
_diffrn_measured_fraction_theta_full 0.926
_diffrn_measured_fraction_theta_max 0.839
_diffrn_measurement_device_type 'Bruker SMART CCD Apex-II area-detector'
_diffrn_measurement_method '\f and \w'
_diffrn_radiation_monochromator graphite
_diffrn_radiation_source 'fine-focus sealed tube'
_diffrn_radiation_type CuK\a
_diffrn_radiation_wavelength 1.54178
_diffrn_reflns_av_R_equivalents 0.0243
_diffrn_reflns_av_sigmaI/netI 0.0518
_diffrn_reflns_limit_h_max 9
_diffrn_reflns_limit_h_min -9
_diffrn_reflns_limit_k_max 13
_diffrn_reflns_limit_k_min -11
_diffrn_reflns_limit_l_max 12
_diffrn_reflns_limit_l_min -12
_diffrn_reflns_number 7944
_diffrn_reflns_theta_full 67.50
_diffrn_reflns_theta_max 73.65
_diffrn_reflns_theta_min 4.53
_exptl_absorpt_coefficient_mu 15.037
_exptl_absorpt_correction_T_max 0.1358
_exptl_absorpt_correction_T_min 0.0638
_exptl_absorpt_correction_type numerical
_exptl_absorpt_process_details 'SADABS (Sheldrick, 2008a)'
_exptl_crystal_colour red
_exptl_crystal_density_diffrn 1.677
_exptl_crystal_density_method 'not measured'
_exptl_crystal_description BLOCK
_exptl_crystal_F_000 402
_exptl_crystal_size_max 0.41
_exptl_crystal_size_mid 0.29
_exptl_crystal_size_min 0.22
_refine_diff_density_max 0.942
_refine_diff_density_min -0.494
_refine_diff_density_rms 0.077
_refine_ls_abs_structure_details 'Flack (1983), 1155 Friedel pairs'
_refine_ls_abs_structure_Flack 0.018(3)
_refine_ls_extinction_expression Fc^*^=kFc[1+0.001xFc^2^\l^3^/sin(2\q)]^-1/4^
_refine_ls_extinction_method none
_refine_ls_goodness_of_fit_ref 1.04
_refine_ls_hydrogen_treatment constr
_refine_ls_matrix_type full
_refine_ls_number_parameters 392
_refine_ls_number_reflns 3836
_refine_ls_number_restraints 3
_refine_ls_restrained_S_all 1.04
_refine_ls_R_factor_all 0.025
_refine_ls_R_factor_gt 0.025
_refine_ls_shift/su_max 0.00
_refine_ls_shift/su_mean 0.00
_refine_ls_structure_factor_coef Fsqd
_refine_ls_weighting_details 'calc w=1/[\s^2^(Fo^2^)+(0.0355P)^2^+0.0196P] where P=(Fo^2^+2Fc^2^)/3'
_refine_ls_weighting_scheme calc
_refine_ls_wR_factor_gt 0.06
_refine_ls_wR_factor_ref 0.06
_reflns_number_gt 3820
_reflns_number_total 3836
_reflns_threshold_expression >2sigma(I)
_cod_data_source_file om6b00272_si_002.cif
_cod_data_source_block 111610ral_jc
_cod_depositor_comments
;
The following automatic conversions were performed:

data item '_symmetry_cell_setting' value 'Triclinic' was changed to
'triclinic' in accordance with the
/home/saulius/struct/COD-crude-data/automatic-downloads/DataCite-retrospective/ACS/depositions/lib/dictionaries/cif_core.dic
dictionary named 'cif_core.dic' version 2.4.2 last updated on
2011-04-26.

Automatic conversion script
Id: cif_fix_values 6909 2019-04-08 15:41:33Z antanas 
;
_cod_database_code 4088638

loop_
_symmetry_equiv_pos_as_xyz
'x, y, z'

loop_
_atom_site_label
_atom_site_type_symbol
_atom_site_fract_x
_atom_site_fract_y
_atom_site_fract_z
_atom_site_U_iso_or_equiv
_atom_site_adp_type
_atom_site_occupancy
_atom_site_symmetry_multiplicity
_atom_site_calc_flag
_atom_site_refinement_flags
Sn1 Sn 0.2933 0.4601 0.5397 0.02147(8) Uani 1 1 d .
Fe2 Fe 0.11445(8) 0.22476(6) 0.85881(6) 0.02114(14) Uani 1 1 d .
Fe1 Fe 0.49585(8) 0.39393(6) 0.23358(6) 0.02408(14) Uani 1 1 d .
S1 S 0.46056(14) 0.71720(11) 0.20628(11) 0.0278(2) Uani 1 1 d .
C1 C 0.5065(5) 0.4337(4) 0.4024(4) 0.0246(8) Uani 1 1 d .
C20 C -0.0078(5) 0.3504(4) 0.9540(4) 0.0309(9) Uani 1 1 d .
H20 H 0.0541 0.3933 0.9976 0.037 Uiso 1 1 calc R
C15 C 0.3809(5) 0.2342(4) 0.8439(4) 0.0248(7) Uani 1 1 d .
H15 H 0.4317 0.3025 0.8618 0.030 Uiso 1 1 calc R
C9 C 0.4787(7) 0.2720(6) 0.1351(5) 0.0422(11) Uani 1 1 d .
H9 H 0.5761 0.1959 0.1292 0.051 Uiso 1 1 calc R
C5 C 0.6205(5) 0.3048(4) 0.4170(4) 0.0248(7) Uani 1 1 d .
H5 H 0.6100 0.2109 0.4918 0.030 Uiso 1 1 calc R
C18 C -0.1435(5) 0.1970(4) 0.9213(5) 0.0323(9) Uani 1 1 d .
H18 H -0.1932 0.1126 0.9385 0.039 Uiso 1 1 calc R
C14 C 0.3530(5) 0.0999(4) 0.9455(4) 0.0265(7) Uani 1 1 d .
H14 H 0.3820 0.0587 1.0448 0.032 Uiso 1 1 calc R
C6 C 0.2370(6) 0.3851(6) 0.2127(6) 0.0466(12) Uani 1 1 d .
H6 H 0.1302 0.4051 0.2682 0.056 Uiso 1 1 calc R
C13 C 0.2729(5) 0.0373(4) 0.8810(4) 0.0247(7) Uani 1 1 d .
H13 H 0.2374 -0.0565 0.9259 0.030 Uiso 1 1 calc R
C11 C 0.3208(5) 0.2577(4) 0.7145(4) 0.0208(7) Uani 1 1 d .
C24 C 0.7720(5) 0.8128(4) 0.1820(4) 0.0260(8) Uani 1 1 d .
H24 H 0.7985 0.7906 0.1052 0.031 Uiso 1 1 calc R
C25 C 0.8936(5) 0.8648(4) 0.2237(4) 0.0277(8) Uani 1 1 d .
H25 H 1.0050 0.8765 0.1759 0.033 Uiso 1 1 calc R
C26 C 0.8533(6) 0.8998(4) 0.3349(4) 0.0288(8) Uani 1 1 d .
C28 C 0.5658(6) 0.8339(4) 0.3600(4) 0.0319(9) Uani 1 1 d .
H28 H 0.4523 0.8253 0.4050 0.038 Uiso 1 1 calc R
C23 C 0.6125(5) 0.7938(4) 0.2540(4) 0.0271(8) Uani 1 1 d .
C29 C 0.9920(7) 0.9453(4) 0.3877(5) 0.0362(9) Uani 1 1 d .
H29A H 1.0385 0.8695 0.4743 0.054 Uiso 1 1 calc R
H29B H 0.9364 1.0289 0.4026 0.054 Uiso 1 1 calc R
H29C H 1.0903 0.9669 0.3201 0.054 Uiso 1 1 calc R
C8 C 0.4564(8) 0.4123(6) 0.0434(5) 0.0534(15) Uani 1 1 d .
H8 H 0.5313 0.4538 -0.0407 0.064 Uiso 1 1 calc R
C3 C 0.7185(5) 0.4751(4) 0.2199(4) 0.0270(8) Uani 1 1 d .
H3 H 0.7877 0.5235 0.1345 0.032 Uiso 1 1 calc R
C19 C -0.0568(6) 0.2174(5) 1.0193(5) 0.0323(9) Uani 1 1 d .
H19 H -0.0366 0.1501 1.1174 0.039 Uiso 1 1 calc R
C17 C -0.1463(5) 0.3170(4) 0.7963(4) 0.0303(8) Uani 1 1 d .
H17 H -0.1971 0.3323 0.7087 0.036 Uiso 1 1 calc R
S2 S 0.19560(12) 0.10173(9) 0.60449(9) 0.02256(17) Uani 1 1 d .
C12 C 0.2538(5) 0.1325(4) 0.7397(4) 0.0207(7) Uani 1 1 d .
C31 C -0.1415(5) 0.0492(4) 0.6904(4) 0.0263(8) Uani 1 1 d .
H31 H -0.1778 0.1483 0.6517 0.032 Uiso 1 1 calc R
C30 C 0.0391(5) -0.0106(4) 0.6948(4) 0.0220(7) Uani 1 1 d .
C35 C 0.0937(5) -0.1542(4) 0.7526(4) 0.0260(8) Uani 1 1 d .
H35 H 0.2172 -0.1950 0.7561 0.031 Uiso 1 1 calc R
C27 C 0.6873(6) 0.8874(4) 0.4001(4) 0.0338(10) Uani 1 1 d .
H27 H 0.6562 0.9156 0.4729 0.041 Uiso 1 1 calc R
O1 O 0.2938(4) 0.7237(3) 0.2922(4) 0.0363(7) Uani 1 1 d .
C10 C 0.3482(6) 0.2542(4) 0.2392(4) 0.0329(9) Uani 1 1 d .
H10 H 0.3358 0.1637 0.3191 0.040 Uiso 1 1 calc R
C7 C 0.3073(10) 0.4848(5) 0.0888(7) 0.067(2) Uani 1 1 d .
H7 H 0.2568 0.5873 0.0424 0.081 Uiso 1 1 calc R
C4 C 0.7494(5) 0.3293(4) 0.3070(4) 0.0293(8) Uani 1 1 d .
H4 H 0.8441 0.2561 0.2928 0.035 Uiso 1 1 calc R
C16 C -0.0607(5) 0.4119(4) 0.8160(4) 0.0274(8) Uani 1 1 d .
H16 H -0.0424 0.5057 0.7449 0.033 Uiso 1 1 calc R
C2 C 0.5688(5) 0.5393(4) 0.2787(4) 0.0234(7) Uani 1 1 d .
C34 C -0.0340(5) -0.2385(4) 0.8058(4) 0.0285(8) Uani 1 1 d .
H34 H 0.0034 -0.3374 0.8481 0.034 Uiso 1 1 calc R
C33 C -0.2151(5) -0.1811(4) 0.7986(4) 0.0265(7) Uani 1 1 d .
O2 O 0.3570(4) 0.0111(3) 0.5736(3) 0.0315(6) Uani 1 1 d .
C22 C 0.0318(5) 0.5124(4) 0.4609(4) 0.0288(8) Uani 1 1 d .
H22A H 0.0360 0.5666 0.3613 0.043 Uiso 1 1 calc R
H22B H -0.0491 0.5684 0.5027 0.043 Uiso 1 1 calc R
H22C H -0.0118 0.4263 0.4825 0.043 Uiso 1 1 calc R
C21 C 0.3429(6) 0.5850(4) 0.6363(4) 0.0309(9) Uani 1 1 d .
H21A H 0.4721 0.5789 0.6381 0.046 Uiso 1 1 calc R
H21B H 0.2940 0.5504 0.7303 0.046 Uiso 1 1 calc R
H21C H 0.2853 0.6828 0.5848 0.046 Uiso 1 1 calc R
C32 C -0.2682(5) -0.0346(4) 0.7421(4) 0.0280(8) Uani 1 1 d .
H32 H -0.3915 0.0067 0.7395 0.034 Uiso 1 1 calc R
C36 C -0.3549(6) -0.2708(4) 0.8439(5) 0.0350(9) Uani 1 1 d .
H36A H -0.4270 -0.2572 0.9194 0.053 Uiso 1 1 calc R
H36B H -0.2967 -0.3696 0.8748 0.053 Uiso 1 1 calc R
H36C H -0.4322 -0.2444 0.7670 0.053 Uiso 1 1 calc R

loop_
_atom_site_aniso_label
_atom_site_aniso_U_11
_atom_site_aniso_U_22
_atom_site_aniso_U_33
_atom_site_aniso_U_23
_atom_site_aniso_U_13
_atom_site_aniso_U_12
Sn1 0.02192(12) 0.01996(10) 0.02348(13) -0.00988(8) 0.00202(8) -0.00561(8)
Fe2 0.0223(3) 0.0222(3) 0.0217(3) -0.0115(2) 0.0028(2) -0.0067(2)
Fe1 0.0282(3) 0.0258(3) 0.0231(3) -0.0126(2) 0.0008(2) -0.0106(2)
S1 0.0271(5) 0.0218(4) 0.0330(6) -0.0085(4) -0.0041(4) -0.0060(4)
C1 0.0223(18) 0.0292(17) 0.025(2) -0.0133(16) 0.0003(15) -0.0059(15)
C20 0.030(2) 0.0327(19) 0.038(2) -0.0240(18) 0.0094(17) -0.0082(17)
C15 0.0198(18) 0.0247(15) 0.031(2) -0.0128(15) 0.0002(15) -0.0048(14)
C9 0.043(3) 0.060(3) 0.047(3) -0.039(2) 0.014(2) -0.027(2)
C5 0.0277(19) 0.0273(16) 0.0228(19) -0.0121(14) -0.0028(15) -0.0073(15)
C18 0.025(2) 0.038(2) 0.042(2) -0.0246(19) 0.0127(17) -0.0125(17)
C14 0.0255(19) 0.0254(16) 0.028(2) -0.0120(15) -0.0034(15) -0.0015(14)
C6 0.027(2) 0.068(3) 0.068(4) -0.049(3) -0.013(2) -0.004(2)
C13 0.0266(18) 0.0194(15) 0.029(2) -0.0108(15) -0.0006(15) -0.0053(13)
C11 0.0199(17) 0.0199(15) 0.0247(19) -0.0115(14) 0.0035(14) -0.0052(13)
C24 0.031(2) 0.0244(16) 0.024(2) -0.0111(15) -0.0011(16) -0.0047(15)
C25 0.0261(19) 0.0244(16) 0.031(2) -0.0090(15) -0.0020(16) -0.0057(15)
C26 0.037(2) 0.0199(15) 0.028(2) -0.0090(15) -0.0054(17) -0.0037(16)
C28 0.034(2) 0.0259(17) 0.035(2) -0.0129(17) 0.0067(18) -0.0064(16)
C23 0.028(2) 0.0197(15) 0.033(2) -0.0089(15) -0.0032(16) -0.0070(15)
C29 0.047(3) 0.0301(19) 0.032(2) -0.0132(17) -0.0105(19) -0.0031(19)
C8 0.085(4) 0.067(3) 0.027(2) -0.019(2) 0.005(2) -0.054(3)
C3 0.0270(19) 0.0317(18) 0.026(2) -0.0135(16) 0.0029(16) -0.0106(16)
C19 0.033(2) 0.038(2) 0.029(2) -0.0187(18) 0.0115(18) -0.0077(18)
C17 0.0204(18) 0.037(2) 0.039(2) -0.0228(19) 0.0016(17) -0.0028(17)
S2 0.0249(4) 0.0235(4) 0.0227(4) -0.0117(3) 0.0025(3) -0.0086(3)
C12 0.0212(17) 0.0232(15) 0.0211(19) -0.0127(14) 0.0007(14) -0.0044(14)
C31 0.030(2) 0.0208(16) 0.031(2) -0.0130(15) -0.0044(16) -0.0042(15)
C30 0.0254(19) 0.0242(15) 0.0210(19) -0.0118(14) 0.0016(15) -0.0098(15)
C35 0.0256(19) 0.0235(16) 0.034(2) -0.0157(16) -0.0006(16) -0.0060(15)
C27 0.047(3) 0.0277(19) 0.030(2) -0.0139(17) 0.0042(19) -0.0105(19)
O1 0.0262(15) 0.0281(13) 0.0516(19) -0.0150(13) 0.0028(13) -0.0051(12)
C10 0.036(2) 0.041(2) 0.031(2) -0.0191(18) 0.0044(18) -0.0208(19)
C7 0.098(5) 0.033(2) 0.073(4) -0.009(2) -0.062(4) -0.015(3)
C4 0.030(2) 0.0324(18) 0.033(2) -0.0206(17) 0.0018(17) -0.0073(16)
C16 0.0241(19) 0.0251(17) 0.037(2) -0.0187(17) 0.0047(17) -0.0032(15)
C2 0.0217(18) 0.0225(15) 0.029(2) -0.0130(15) 0.0004(15) -0.0054(14)
C34 0.033(2) 0.0223(16) 0.030(2) -0.0104(15) -0.0054(17) -0.0037(16)
C33 0.0318(19) 0.0291(17) 0.0225(19) -0.0116(15) -0.0003(15) -0.0118(15)
O2 0.0329(15) 0.0331(13) 0.0370(16) -0.0221(12) 0.0089(12) -0.0125(12)
C22 0.026(2) 0.0301(18) 0.029(2) -0.0092(16) -0.0036(16) -0.0083(15)
C21 0.042(2) 0.0283(18) 0.029(2) -0.0164(16) 0.0014(18) -0.0112(18)
C32 0.0228(18) 0.0315(18) 0.035(2) -0.0193(17) -0.0004(17) -0.0041(15)
C36 0.034(2) 0.0330(19) 0.037(2) -0.0113(18) 0.0041(18) -0.0142(18)

loop_
_atom_type_symbol
_atom_type_description
_atom_type_scat_dispersion_real
_atom_type_scat_dispersion_imag
_atom_type_scat_source
C C 0.0181 0.0091 'International Tables Vol C Tables 4.2.6.8 and 6.1.1.4'
H H 0.0000 0.0000 'International Tables Vol C Tables 4.2.6.8 and 6.1.1.4'
O O 0.0492 0.0322 'International Tables Vol C Tables 4.2.6.8 and 6.1.1.4'
S S 0.3331 0.5567 'International Tables Vol C Tables 4.2.6.8 and 6.1.1.4'
Fe Fe -1.1336 3.1974 'International Tables Vol C Tables 4.2.6.8 and 6.1.1.4'
Sn Sn 0.0259 5.4591 'International Tables Vol C Tables 4.2.6.8 and 6.1.1.4'

loop_
_geom_angle_atom_site_label_1
_geom_angle_atom_site_label_2
_geom_angle_atom_site_label_3
_geom_angle
C22 Sn1 C1 114.88(16)
C22 Sn1 C21 115.51(17)
C1 Sn1 C21 112.03(15)
C22 Sn1 C11 108.48(14)
C1 Sn1 C11 104.47(14)
C21 Sn1 C11 99.61(14)
C12 Fe2 C19 150.27(16)
C12 Fe2 C13 41.05(15)
C19 Fe2 C13 115.22(17)
C12 Fe2 C20 169.26(15)
C19 Fe2 C20 40.46(15)
C13 Fe2 C20 146.37(18)
C12 Fe2 C15 68.13(14)
C19 Fe2 C15 127.04(17)
C13 Fe2 C15 68.51(14)
C20 Fe2 C15 105.70(15)
C12 Fe2 C16 133.24(16)
C19 Fe2 C16 67.96(17)
C13 Fe2 C16 172.41(16)
C20 Fe2 C16 40.30(17)
C15 Fe2 C16 115.67(15)
C12 Fe2 C18 119.69(15)
C19 Fe2 C18 40.91(17)
C13 Fe2 C18 109.66(15)
C20 Fe2 C18 68.18(15)
C15 Fe2 C18 166.82(17)
C16 Fe2 C18 67.81(16)
C12 Fe2 C14 68.22(15)
C19 Fe2 C14 105.53(18)
C13 Fe2 C14 40.42(14)
C20 Fe2 C14 113.36(16)
C15 Fe2 C14 40.79(14)
C16 Fe2 C14 146.74(15)
C18 Fe2 C14 129.51(17)
C12 Fe2 C11 41.60(13)
C19 Fe2 C11 165.61(15)
C13 Fe2 C11 69.96(14)
C20 Fe2 C11 128.09(15)
C15 Fe2 C11 40.49(14)
C16 Fe2 C11 108.73(15)
C18 Fe2 C11 152.31(16)
C14 Fe2 C11 69.12(15)
C12 Fe2 C17 112.77(15)
C19 Fe2 C17 67.88(18)
C13 Fe2 C17 133.11(15)
C20 Fe2 C17 67.87(16)
C15 Fe2 C17 150.22(16)
C16 Fe2 C17 40.50(15)
C18 Fe2 C17 39.86(17)
C14 Fe2 C17 168.98(15)
C11 Fe2 C17 119.41(16)
C7 Fe1 C2 110.87(18)
C7 Fe1 C8 40.5(3)
C2 Fe1 C8 126.44(17)
C7 Fe1 C5 162.7(3)
C2 Fe1 C5 68.18(14)
C8 Fe1 C5 154.1(2)
C7 Fe1 C4 156.1(3)
C2 Fe1 C4 68.41(15)
C8 Fe1 C4 119.3(2)
C5 Fe1 C4 40.90(16)
C7 Fe1 C3 122.7(2)
C2 Fe1 C3 41.24(15)
C8 Fe1 C3 107.01(17)
C5 Fe1 C3 68.80(15)
C4 Fe1 C3 40.63(16)
C7 Fe1 C9 67.1(2)
C2 Fe1 C9 161.20(17)
C8 Fe1 C9 39.7(2)
C5 Fe1 C9 119.6(2)
C4 Fe1 C9 105.44(18)
C3 Fe1 C9 122.68(17)
C7 Fe1 C6 41.5(3)
C2 Fe1 C6 124.71(17)
C8 Fe1 C6 68.7(2)
C5 Fe1 C6 123.7(2)
C4 Fe1 C6 158.7(2)
C3 Fe1 C6 160.1(2)
C9 Fe1 C6 67.22(19)
C7 Fe1 C10 68.08(19)
C2 Fe1 C10 158.62(17)
C8 Fe1 C10 67.65(16)
C5 Fe1 C10 106.18(16)
C4 Fe1 C10 121.71(17)
C3 Fe1 C10 157.99(18)
C9 Fe1 C10 39.73(18)
C6 Fe1 C10 40.0(2)
C7 Fe1 C1 127.2(2)
C2 Fe1 C1 41.34(15)
C8 Fe1 C1 164.2(2)
C5 Fe1 C1 40.57(15)
C4 Fe1 C1 69.17(16)
C3 Fe1 C1 69.98(15)
C9 Fe1 C1 154.99(18)
C6 Fe1 C1 108.54(17)
C10 Fe1 C1 121.00(16)
O1 S1 C2 105.01(17)
O1 S1 C23 106.55(19)
C2 S1 C23 99.91(17)
C5 C1 C2 105.4(3)
C5 C1 Fe1 68.8(2)
C2 C1 Fe1 68.1(2)
C5 C1 Sn1 126.0(3)
C2 C1 Sn1 128.6(3)
Fe1 C1 Sn1 128.18(17)
C19 C20 C16 108.0(3)
C19 C20 Fe2 69.3(2)
C16 C20 Fe2 70.1(2)
C11 C15 C14 109.9(3)
C11 C15 Fe2 70.2(2)
C14 C15 Fe2 70.0(2)
C8 C9 C10 109.7(5)
C8 C9 Fe1 69.5(3)
C10 C9 Fe1 70.2(2)
C1 C5 C4 109.8(3)
C1 C5 Fe1 70.6(2)
C4 C5 Fe1 69.7(2)
C17 C18 C19 107.8(3)
C17 C18 Fe2 70.6(2)
C19 C18 Fe2 68.7(2)
C13 C14 C15 107.9(3)
C13 C14 Fe2 69.1(2)
C15 C14 Fe2 69.3(2)
C10 C6 C7 106.3(5)
C10 C6 Fe1 70.1(2)
C7 C6 Fe1 68.0(3)
C14 C13 C12 107.4(3)
C14 C13 Fe2 70.5(2)
C12 C13 Fe2 68.9(2)
C15 C11 C12 105.1(3)
C15 C11 Fe2 69.3(2)
C12 C11 Fe2 67.86(19)
C15 C11 Sn1 122.7(2)
C12 C11 Sn1 131.0(3)
Fe2 C11 Sn1 117.52(17)
C23 C24 C25 119.0(4)
C24 C25 C26 120.6(4)
C27 C26 C25 119.0(4)
C27 C26 C29 120.4(4)
C25 C26 C29 120.5(4)
C23 C28 C27 119.0(4)
C24 C23 C28 121.6(4)
C24 C23 S1 119.0(3)
C28 C23 S1 119.4(3)
C9 C8 C7 107.5(4)
C9 C8 Fe1 70.8(3)
C7 C8 Fe1 69.2(3)
C4 C3 C2 106.6(3)
C4 C3 Fe1 69.5(2)
C2 C3 Fe1 68.74(19)
C20 C19 C18 108.1(4)
C20 C19 Fe2 70.2(2)
C18 C19 Fe2 70.4(2)
C18 C17 C16 108.0(4)
C18 C17 Fe2 69.5(2)
C16 C17 Fe2 69.1(2)
O2 S2 C12 106.32(17)
O2 S2 C30 106.25(16)
C12 S2 C30 99.05(16)
C13 C12 C11 109.6(3)
C13 C12 S2 128.0(2)
C11 C12 S2 121.6(3)
C13 C12 Fe2 70.0(2)
C11 C12 Fe2 70.5(2)
S2 C12 Fe2 133.6(2)
C32 C31 C30 120.3(3)
C35 C30 C31 120.5(3)
C35 C30 S2 120.7(3)
C31 C30 S2 118.4(3)
C30 C35 C34 119.2(3)
C26 C27 C28 120.6(4)
C9 C10 C6 108.4(4)
C9 C10 Fe1 70.0(2)
C6 C10 Fe1 69.9(2)
C8 C7 C6 108.2(4)
C8 C7 Fe1 70.3(3)
C6 C7 Fe1 70.4(3)
C3 C4 C5 108.4(4)
C3 C4 Fe1 69.9(2)
C5 C4 Fe1 69.4(2)
C20 C16 C17 108.1(3)
C20 C16 Fe2 69.6(2)
C17 C16 Fe2 70.4(2)
C3 C2 C1 109.8(3)
C3 C2 S1 126.3(3)
C1 C2 S1 123.7(3)
C3 C2 Fe1 70.0(2)
C1 C2 Fe1 70.5(2)
S1 C2 Fe1 121.6(2)
C33 C34 C35 121.3(3)
C34 C33 C32 118.7(3)
C34 C33 C36 121.9(3)
C32 C33 C36 119.4(4)
C31 C32 C33 120.0(4)

loop_
_geom_bond_atom_site_label_1
_geom_bond_atom_site_label_2
_geom_bond_distance
Sn1 C22 2.133(4)
Sn1 C1 2.136(4)
Sn1 C21 2.144(4)
Sn1 C11 2.169(4)
Fe2 C12 2.030(4)
Fe2 C19 2.037(4)
Fe2 C13 2.045(4)
Fe2 C20 2.050(4)
Fe2 C15 2.054(4)
Fe2 C16 2.056(4)
Fe2 C18 2.059(4)
Fe2 C14 2.063(4)
Fe2 C11 2.066(4)
Fe2 C17 2.074(4)
Fe1 C7 2.019(5)
Fe1 C2 2.032(3)
Fe1 C8 2.035(4)
Fe1 C5 2.040(4)
Fe1 C4 2.044(4)
Fe1 C3 2.049(3)
Fe1 C9 2.051(4)
Fe1 C6 2.051(4)
Fe1 C10 2.054(4)
Fe1 C1 2.064(4)
S1 O1 1.499(3)
S1 C2 1.769(4)
S1 C23 1.802(4)
C1 C5 1.423(6)
C1 C2 1.446(5)
C20 C19 1.413(5)
C20 C16 1.414(6)
C15 C11 1.426(5)
C15 C14 1.435(5)
C9 C8 1.389(8)
C9 C10 1.395(7)
C5 C4 1.427(6)
C18 C17 1.409(6)
C18 C19 1.432(6)
C14 C13 1.419(5)
C6 C10 1.406(7)
C6 C7 1.444(9)
C13 C12 1.429(5)
C11 C12 1.455(4)
C24 C23 1.377(6)
C24 C25 1.392(5)
C25 C26 1.395(6)
C26 C27 1.387(6)
C26 C29 1.521(5)
C28 C23 1.378(6)
C28 C27 1.393(6)
C8 C7 1.403(10)
C3 C4 1.421(6)
C3 C2 1.437(6)
C17 C16 1.430(5)
S2 O2 1.501(3)
S2 C12 1.758(3)
S2 C30 1.792(3)
C31 C32 1.378(5)
C31 C30 1.390(6)
C30 C35 1.378(5)
C35 C34 1.389(5)
C34 C33 1.386(6)
C33 C32 1.404(6)
C33 C36 1.501(5)
